data_2222075
loop_
_publ_author_name
'Jia, Jia'
'Feng, Wen'
'Zhao, Hong-Kun'
'Yang, En-Cui'

_publ_section_title
;<i>catena</i>-Poly[[[bis(1,10-phenanthroline-\k^2^<i>N</i>,<i>N</i>')manganese(II)]-\m-9,10-dioxoanthracene-1,5-disulfonato-\k^2^<i>O</i>^1^:<i>O</i>^5^]
 tetrahydrate]
;
_journal_coeditor_code IM2118
_journal_issue 6
_journal_name_full 'Acta Crystallographica Section E'
_journal_page_first m695
_journal_page_last m696
_journal_paper_doi 10.1107/S1600536809019503
_journal_volume 65
_journal_year 2009
_chemical_formula_iupac '[Mn (C14 H6 O8 S2) (C12 H8 N2)2] , 4H2 O'
_chemical_formula_moiety 'C38 H22 Mn N4 O8 S2 , 4H2 O'
_chemical_formula_sum 'C38 H30 Mn N4 O12 S2'
_chemical_formula_weight 853.74
_chemical_name_systematic
;
<i>catena</i>-Poly[[[bis(1,10-phenanthroline-
\k^2^<i>N</i>,<i>N</i>')manganese(II)]-\m-9,10-dioxoanthracene-1,5-
disulfonato-\k^2^<i>O</i>^1^:<i>O</i>^5^] tetrahydrate]
;
_space_group_IT_number 2
_symmetry_cell_setting triclinic
_symmetry_space_group_name_Hall '-P 1'
_symmetry_space_group_name_H-M 'P -1'
_atom_sites_solution_hydrogens geom
_atom_sites_solution_primary direct
_atom_sites_solution_secondary difmap
_audit_creation_method SHELXL97
_cell_angle_alpha 105.9620(10)
_cell_angle_beta 103.0500(10)
_cell_angle_gamma 93.1200(10)
_cell_formula_units_Z 1
_cell_length_a 8.8882(9)
_cell_length_b 9.5780(10)
_cell_length_c 11.0160(10)
_cell_measurement_reflns_used 3691
_cell_measurement_temperature 294(2)
_cell_measurement_theta_max 27.86
_cell_measurement_theta_min 2.23
_cell_volume 871.54(15)
_computing_cell_refinement 'SAINT (Bruker, 2001)'
_computing_data_collection 'APEX2 (Bruker, 2003)'
_computing_data_reduction 'SAINT (Bruker, 2001)'
_computing_molecular_graphics
;
SHELXTL (Sheldrick, 2008) and DIAMOND (Brandenburg & Berndt,
1999)
;
_computing_publication_material 'SHELXTL (Sheldrick, 2008)'
_computing_structure_refinement 'SHELXL97 (Sheldrick, 2008)'
_computing_structure_solution 'SHELXS97 (Sheldrick, 2008)'
_diffrn_ambient_temperature 294(2)
_diffrn_measured_fraction_theta_full 0.990
_diffrn_measured_fraction_theta_max 0.990
_diffrn_measurement_device_type 'Bruker APEXII CCD area-detector'
_diffrn_measurement_method '\f and \w'
_diffrn_radiation_monochromator graphite
_diffrn_radiation_source 'fine-focus sealed tube'
_diffrn_radiation_type MoK\a
_diffrn_radiation_wavelength 0.71073
_diffrn_reflns_av_R_equivalents 0.0106
_diffrn_reflns_av_sigmaI/netI 0.0175
_diffrn_reflns_limit_h_max 10
_diffrn_reflns_limit_h_min -9
_diffrn_reflns_limit_k_max 8
_diffrn_reflns_limit_k_min -11
_diffrn_reflns_limit_l_max 13
_diffrn_reflns_limit_l_min -13
_diffrn_reflns_number 4767
_diffrn_reflns_theta_full 25.01
_diffrn_reflns_theta_max 25.01
_diffrn_reflns_theta_min 1.99
_exptl_absorpt_coefficient_mu 0.575
_exptl_absorpt_correction_T_max 0.8650
_exptl_absorpt_correction_T_min 0.8375
_exptl_absorpt_correction_type multi-scan
_exptl_absorpt_process_details '(SADABS; Sheldrick, 1996)'
_exptl_crystal_colour yellow
_exptl_crystal_density_diffrn 1.627
_exptl_crystal_density_method 'not measured'
_exptl_crystal_description block
_exptl_crystal_F_000 439
_exptl_crystal_size_max 0.32
_exptl_crystal_size_mid 0.28
_exptl_crystal_size_min 0.26
_refine_diff_density_max 0.364
_refine_diff_density_min -0.321
_refine_ls_extinction_method none
_refine_ls_goodness_of_fit_ref 1.049
_refine_ls_hydrogen_treatment constr
_refine_ls_matrix_type full
_refine_ls_number_parameters 259
_refine_ls_number_reflns 3042
_refine_ls_number_restraints 0
_refine_ls_restrained_S_all 1.049
_refine_ls_R_factor_all 0.0324
_refine_ls_R_factor_gt 0.0297
_refine_ls_shift/su_max 0.000
_refine_ls_shift/su_mean 0.000
_refine_ls_structure_factor_coef Fsqd
_refine_ls_weighting_details 'calc w = 1/[\s^2^(Fo^2^)+(0.0505P)^2^+0.3551P] where P=(Fo^2^+2Fc^2^)/3'
_refine_ls_weighting_scheme calc
_refine_ls_wR_factor_gt 0.0841
_refine_ls_wR_factor_ref 0.0856
_reflns_number_gt 2751
_reflns_number_total 3042
_reflns_threshold_expression I>2\s(I)
_cod_data_source_file im2118.cif
_cod_data_source_block I
_cod_depositor_comments
;
 Removing the "\" symbol from the _chemical_name_systematic
 data item value.

 Antanas Vaitkus,
 2017-03-29
;
_cod_original_cell_volume 871.5(2)
_cod_database_code 2222075
_cod_database_fobs_code 2222075

loop_
_symmetry_equiv_pos_as_xyz
'x, y, z'
'-x, -y, -z'

loop_
_atom_site_type_symbol
_atom_site_label
_atom_site_fract_x
_atom_site_fract_y
_atom_site_fract_z
_atom_site_U_iso_or_equiv
_atom_site_adp_type
_atom_site_calc_flag
_atom_site_refinement_flags
_atom_site_occupancy
_atom_site_disorder_assembly
_atom_site_disorder_group
Mn Mn1 0.5000 0.5000 0.5000 0.02553(13) Uani d S 1 . .
S S1 0.34382(5) 0.24029(5) 0.21379(4) 0.03110(14) Uani d . 1 . .
O O1 0.34939(15) 0.38120(14) 0.30894(12) 0.0344(3) Uani d . 1 . .
O O2 0.19137(17) 0.18841(18) 0.12816(15) 0.0506(4) Uani d . 1 . .
O O3 0.40672(19) 0.13426(17) 0.27693(17) 0.0532(4) Uani d . 1 . .
O O4 0.2494(2) 0.4691(2) 0.0881(2) 0.0710(6) Uani d . 1 . .
N N1 0.59998(18) 0.65125(17) 0.40181(15) 0.0323(3) Uani d . 1 . .
N N2 0.71074(17) 0.40323(16) 0.44201(15) 0.0294(3) Uani d . 1 . .
C C1 0.3690(2) 0.4857(2) 0.05604(19) 0.0388(5) Uani d . 1 . .
C C2 0.4839(2) 0.3789(2) 0.05903(17) 0.0307(4) Uani d . 1 . .
C C3 0.4760(2) 0.2649(2) 0.11671(17) 0.0306(4) Uani d . 1 . .
C C4 0.5807(2) 0.1633(2) 0.1047(2) 0.0389(5) Uani d . 1 . .
H H4 0.5756 0.0884 0.1429 0.047 Uiso calc R 1 . .
C C5 0.6932(3) 0.1712(2) 0.0368(2) 0.0448(5) Uani d . 1 . .
H H5 0.7597 0.0995 0.0264 0.054 Uiso calc R 1 . .
C C6 0.7061(2) 0.2844(2) -0.0148(2) 0.0425(5) Uani d . 1 . .
H H6 0.7838 0.2916 -0.0576 0.051 Uiso calc R 1 . .
C C7 0.6032(2) 0.3891(2) -0.00353(18) 0.0338(4) Uani d . 1 . .
C C8 0.7230(2) 0.60542(19) 0.35365(17) 0.0284(4) Uani d . 1 . .
C C9 0.5491(3) 0.7727(2) 0.3818(2) 0.0454(5) Uani d . 1 . .
H H9 0.4652 0.8050 0.4142 0.055 Uiso calc R 1 . .
C C10 0.6133(3) 0.8547(2) 0.3155(2) 0.0486(5) Uani d . 1 . .
H H10 0.5727 0.9391 0.3041 0.058 Uiso calc R 1 . .
C C11 0.7358(3) 0.8100(2) 0.2677(2) 0.0448(5) Uani d . 1 . .
H H11 0.7806 0.8639 0.2235 0.054 Uiso calc R 1 . .
C C12 0.7950(2) 0.6821(2) 0.28506(19) 0.0351(4) Uani d . 1 . .
C C13 0.9234(2) 0.6277(2) 0.2369(2) 0.0436(5) Uani d . 1 . .
H H13 0.9702 0.6779 0.1911 0.052 Uiso calc R 1 . .
C C14 0.9780(2) 0.5056(2) 0.2565(2) 0.0435(5) Uani d . 1 . .
H H14 1.0616 0.4724 0.2239 0.052 Uiso calc R 1 . .
C C15 0.9090(2) 0.4258(2) 0.32685(19) 0.0345(4) Uani d . 1 . .
C C16 0.9640(2) 0.2989(2) 0.3505(2) 0.0419(5) Uani d . 1 . .
H H16 1.0480 0.2634 0.3200 0.050 Uiso calc R 1 . .
C C17 0.8938(2) 0.2278(2) 0.4183(2) 0.0431(5) Uani d . 1 . .
H H17 0.9290 0.1436 0.4348 0.052 Uiso calc R 1 . .
C C18 0.7684(2) 0.2839(2) 0.4623(2) 0.0383(5) Uani d . 1 . .
H H18 0.7217 0.2349 0.5090 0.046 Uiso calc R 1 . .
C C19 0.7815(2) 0.47471(19) 0.37489(17) 0.0281(4) Uani d . 1 . .
O O5W 0.9995(2) 0.9273(2) 0.12804(18) 0.0708(5) Uani d . 1 . .
H H5A 0.9520 0.8694 0.0539 0.106 Uiso d R 1 . .
H H5B 1.0469 1.0073 0.1289 0.106 Uiso d R 1 . .
O O6W 0.7867(3) 0.0448(3) 0.6265(2) 0.0998(8) Uani d . 1 . .
H H6A 0.8658 0.0844 0.6892 0.150 Uiso d R 1 . .
H H6B 0.7305 -0.0255 0.6340 0.150 Uiso d R 1 . .

loop_
_atom_site_aniso_label
_atom_site_aniso_U_11
_atom_site_aniso_U_22
_atom_site_aniso_U_33
_atom_site_aniso_U_12
_atom_site_aniso_U_13
_atom_site_aniso_U_23
Mn1 0.0264(2) 0.0268(2) 0.0277(2) 0.00381(15) 0.01252(15) 0.01015(15)
S1 0.0332(3) 0.0287(2) 0.0334(3) -0.00064(18) 0.0137(2) 0.00874(19)
O1 0.0354(7) 0.0363(7) 0.0301(7) 0.0033(5) 0.0105(6) 0.0061(5)
O2 0.0369(8) 0.0589(10) 0.0456(9) -0.0125(7) 0.0110(7) 0.0018(7)
O3 0.0627(10) 0.0451(9) 0.0749(11) 0.0172(7) 0.0383(9) 0.0358(8)
O4 0.0518(10) 0.1099(15) 0.1036(15) 0.0435(10) 0.0535(10) 0.0824(13)
N1 0.0336(8) 0.0312(8) 0.0380(9) 0.0052(6) 0.0160(7) 0.0138(7)
N2 0.0286(8) 0.0310(8) 0.0330(8) 0.0038(6) 0.0120(6) 0.0128(6)
C1 0.0334(10) 0.0589(13) 0.0369(11) 0.0142(9) 0.0180(8) 0.0259(10)
C2 0.0282(9) 0.0396(10) 0.0251(9) 0.0035(8) 0.0082(7) 0.0095(8)
C3 0.0305(9) 0.0329(9) 0.0269(9) 0.0003(7) 0.0098(7) 0.0046(7)
C4 0.0430(11) 0.0329(10) 0.0435(11) 0.0057(8) 0.0177(9) 0.0100(9)
C5 0.0461(12) 0.0413(11) 0.0546(13) 0.0159(9) 0.0245(10) 0.0148(10)
C6 0.0395(11) 0.0510(12) 0.0467(12) 0.0136(9) 0.0250(10) 0.0171(10)
C7 0.0304(9) 0.0446(11) 0.0308(10) 0.0083(8) 0.0123(8) 0.0137(8)
C8 0.0267(9) 0.0315(9) 0.0269(9) -0.0024(7) 0.0092(7) 0.0074(7)
C9 0.0479(12) 0.0411(11) 0.0634(14) 0.0145(9) 0.0302(11) 0.0265(10)
C10 0.0555(14) 0.0404(11) 0.0653(15) 0.0115(10) 0.0261(12) 0.0304(11)
C11 0.0519(13) 0.0416(11) 0.0509(12) -0.0002(10) 0.0215(10) 0.0240(10)
C12 0.0357(10) 0.0366(10) 0.0346(10) -0.0039(8) 0.0121(8) 0.0120(8)
C13 0.0407(11) 0.0512(12) 0.0470(12) -0.0032(9) 0.0247(10) 0.0180(10)
C14 0.0362(11) 0.0507(12) 0.0494(12) 0.0034(9) 0.0246(10) 0.0132(10)
C15 0.0284(9) 0.0385(10) 0.0359(10) 0.0016(8) 0.0132(8) 0.0062(8)
C16 0.0315(10) 0.0453(12) 0.0501(12) 0.0103(9) 0.0180(9) 0.0089(10)
C17 0.0405(11) 0.0395(11) 0.0550(13) 0.0138(9) 0.0162(10) 0.0182(10)
C18 0.0366(10) 0.0396(11) 0.0482(12) 0.0095(8) 0.0182(9) 0.0211(9)
C19 0.0248(9) 0.0314(9) 0.0261(9) -0.0012(7) 0.0075(7) 0.0055(7)
O5W 0.0725(12) 0.0829(13) 0.0555(10) -0.0218(10) 0.0079(9) 0.0305(10)
O6W 0.1002(17) 0.1057(18) 0.0955(16) -0.0265(14) -0.0050(13) 0.0642(14)

loop_
_atom_type_symbol
_atom_type_description
_atom_type_scat_dispersion_real
_atom_type_scat_dispersion_imag
_atom_type_scat_source
C C 0.0033 0.0016 'International Tables Vol C Tables 4.2.6.8 and 6.1.1.4'
H H 0.0000 0.0000 'International Tables Vol C Tables 4.2.6.8 and 6.1.1.4'
N N 0.0061 0.0033 'International Tables Vol C Tables 4.2.6.8 and 6.1.1.4'
O O 0.0106 0.0060 'International Tables Vol C Tables 4.2.6.8 and 6.1.1.4'
S S 0.1246 0.1234 'International Tables Vol C Tables 4.2.6.8 and 6.1.1.4'
Mn Mn 0.3368 0.7283 'International Tables Vol C Tables 4.2.6.8 and 6.1.1.4'

loop_
_geom_angle_atom_site_label_1
_geom_angle_atom_site_label_2
_geom_angle_atom_site_label_3
_geom_angle_site_symmetry_1
_geom_angle_site_symmetry_3
_geom_angle
_geom_angle_publ_flag
O1 Mn1 O1 2_666 . 180.0 .
O1 Mn1 N2 2_666 . 88.86(5) .
O1 Mn1 N2 . . 91.14(5) .
O1 Mn1 N2 2_666 2_666 91.14(5) .
O1 Mn1 N2 . 2_666 88.86(5) .
N2 Mn1 N2 . 2_666 180.00(7) .
O1 Mn1 N1 2_666 2_666 87.76(5) .
O1 Mn1 N1 . 2_666 92.24(5) .
N2 Mn1 N1 . 2_666 106.48(5) .
N2 Mn1 N1 2_666 2_666 73.52(5) .
O1 Mn1 N1 2_666 . 92.24(5) .
O1 Mn1 N1 . . 87.76(5) .
N2 Mn1 N1 . . 73.52(5) .
N2 Mn1 N1 2_666 . 106.48(5) .
N1 Mn1 N1 2_666 . 179.999(2) .
O2 S1 O3 . . 112.74(10) ?
O2 S1 O1 . . 112.54(9) ?
O3 S1 O1 . . 111.06(9) ?
O2 S1 C3 . . 108.28(9) ?
O3 S1 C3 . . 104.66(9) ?
O1 S1 C3 . . 107.04(8) ?
S1 O1 Mn1 . . 135.36(8) ?
C9 N1 C8 . . 117.14(16) ?
C9 N1 Mn1 . . 128.11(13) ?
C8 N1 Mn1 . . 114.68(12) ?
C18 N2 C19 . . 117.16(16) ?
C18 N2 Mn1 . . 127.72(12) ?
C19 N2 Mn1 . . 115.07(12) ?
O4 C1 C2 . . 121.34(19) ?
O4 C1 C7 . 2_665 119.27(19) ?
C2 C1 C7 . 2_665 119.26(16) ?
C7 C2 C3 . . 118.43(17) ?
C7 C2 C1 . . 117.76(17) ?
C3 C2 C1 . . 123.77(16) ?
C4 C3 C2 . . 119.42(17) ?
C4 C3 S1 . . 114.57(15) ?
C2 C3 S1 . . 125.96(14) ?
C3 C4 C5 . . 121.22(19) ?
C3 C4 H4 . . 119.4 ?
C5 C4 H4 . . 119.4 ?
C6 C5 C4 . . 119.86(19) ?
C6 C5 H5 . . 120.1 ?
C4 C5 H5 . . 120.1 ?
C5 C6 C7 . . 120.25(18) ?
C5 C6 H6 . . 119.9 ?
C7 C6 H6 . . 119.9 ?
C6 C7 C2 . . 120.69(18) ?
C6 C7 C1 . 2_665 116.82(17) ?
C2 C7 C1 . 2_665 122.43(17) ?
N1 C8 C12 . . 122.37(17) ?
N1 C8 C19 . . 118.36(15) ?
C12 C8 C19 . . 119.27(16) ?
N1 C9 C10 . . 124.2(2) ?
N1 C9 H9 . . 117.9 ?
C10 C9 H9 . . 117.9 ?
C11 C10 C9 . . 119.0(2) ?
C11 C10 H10 . . 120.5 ?
C9 C10 H10 . . 120.5 ?
C10 C11 C12 . . 119.77(19) ?
C10 C11 H11 . . 120.1 ?
C12 C11 H11 . . 120.1 ?
C11 C12 C8 . . 117.56(18) ?
C11 C12 C13 . . 122.97(18) ?
C8 C12 C13 . . 119.46(19) ?
C14 C13 C12 . . 121.33(19) ?
C14 C13 H13 . . 119.3 ?
C12 C13 H13 . . 119.3 ?
C13 C14 C15 . . 120.80(19) ?
C13 C14 H14 . . 119.6 ?
C15 C14 H14 . . 119.6 ?
C16 C15 C19 . . 117.87(18) ?
C16 C15 C14 . . 122.40(18) ?
C19 C15 C14 . . 119.73(19) ?
C17 C16 C15 . . 119.72(18) ?
C17 C16 H16 . . 120.1 ?
C15 C16 H16 . . 120.1 ?
C16 C17 C18 . . 118.60(19) ?
C16 C17 H17 . . 120.7 ?
C18 C17 H17 . . 120.7 ?
N2 C18 C17 . . 124.23(18) ?
N2 C18 H18 . . 117.9 ?
C17 C18 H18 . . 117.9 ?
N2 C19 C15 . . 122.41(17) ?
N2 C19 C8 . . 118.19(15) ?
C15 C19 C8 . . 119.40(16) ?
H5A O5W H5B . . 117.0 ?
H6A O6W H6B . . 117.0 ?

loop_
_geom_bond_atom_site_label_1
_geom_bond_atom_site_label_2
_geom_bond_site_symmetry_2
_geom_bond_distance
_geom_bond_publ_flag
Mn1 O1 2_666 2.1820(12) .
Mn1 O1 . 2.1820(12) .
Mn1 N2 . 2.2758(15) .
Mn1 N2 2_666 2.2758(15) .
Mn1 N1 2_666 2.2834(15) .
Mn1 N1 . 2.2834(15) .
S1 O2 . 1.4368(15) ?
S1 O3 . 1.4499(16) ?
S1 O1 . 1.4539(13) ?
S1 C3 . 1.8042(18) ?
O4 C1 . 1.210(2) ?
N1 C9 . 1.326(3) ?
N1 C8 . 1.362(2) ?
N2 C18 . 1.331(2) ?
N2 C19 . 1.361(2) ?
C1 C2 . 1.485(3) ?
C1 C7 2_665 1.499(3) ?
C2 C7 . 1.401(2) ?
C2 C3 . 1.412(3) ?
C3 C4 . 1.383(3) ?
C4 C5 . 1.388(3) ?
C4 H4 . 0.9300 ?
C5 C6 . 1.366(3) ?
C5 H5 . 0.9300 ?
C6 C7 . 1.393(3) ?
C6 H6 . 0.9300 ?
C7 C1 2_665 1.499(3) ?
C8 C12 . 1.412(3) ?
C8 C19 . 1.438(3) ?
C9 C10 . 1.390(3) ?
C9 H9 . 0.9300 ?
C10 C11 . 1.353(3) ?
C10 H10 . 0.9300 ?
C11 C12 . 1.403(3) ?
C11 H11 . 0.9300 ?
C12 C13 . 1.429(3) ?
C13 C14 . 1.343(3) ?
C13 H13 . 0.9300 ?
C14 C15 . 1.432(3) ?
C14 H14 . 0.9300 ?
C15 C16 . 1.402(3) ?
C15 C19 . 1.406(3) ?
C16 C17 . 1.362(3) ?
C16 H16 . 0.9300 ?
C17 C18 . 1.390(3) ?
C17 H17 . 0.9300 ?
C18 H18 . 0.9300 ?
O5W H5A . 0.8502 ?
O5W H5B . 0.8502 ?
O6W H6A . 0.8503 ?
O6W H6B . 0.8500 ?

loop_
_geom_hbond_atom_site_label_D
_geom_hbond_atom_site_label_H
_geom_hbond_atom_site_label_A
_geom_hbond_site_symmetry_A
_geom_hbond_distance_DH
_geom_hbond_distance_HA
_geom_hbond_distance_DA
_geom_hbond_angle_DHA
O5W H5A O2 2_665 0.85 2.03 2.826(2) 156.1
O5W H5B O2 1_665 0.85 2.10 2.948(2) 171.8
O6W H6A O5W 2_766 0.85 2.13 2.868(3) 144.5
O6W H6B O3 2_656 0.85 2.12 2.922(3) 156.8

loop_
_geom_torsion_atom_site_label_1
_geom_torsion_atom_site_label_2
_geom_torsion_atom_site_label_3
_geom_torsion_atom_site_label_4
_geom_torsion_site_symmetry_1
_geom_torsion_site_symmetry_2
_geom_torsion_site_symmetry_3
_geom_torsion_site_symmetry_4
_geom_torsion
_geom_torsion_publ_flag
O2 S1 O1 Mn1 . . . . 157.33(11) ?
O3 S1 O1 Mn1 . . . . 29.85(14) ?
C3 S1 O1 Mn1 . . . . -83.83(12) ?
O1 Mn1 O1 S1 2_666 . . . 163(13) ?
N2 Mn1 O1 S1 . . . . 33.35(11) ?
N2 Mn1 O1 S1 2_666 . . . -146.65(11) ?
N1 Mn1 O1 S1 2_666 . . . -73.20(11) ?
N1 Mn1 O1 S1 . . . . 106.81(11) ?
O1 Mn1 N1 C9 2_666 . . . -91.40(18) ?
O1 Mn1 N1 C9 . . . . 88.60(18) ?
N2 Mn1 N1 C9 . . . . -179.54(19) ?
N2 Mn1 N1 C9 2_666 . . . 0.45(19) ?
N1 Mn1 N1 C9 2_666 . . . -37(8) ?
O1 Mn1 N1 C8 2_666 . . . 91.68(13) ?
O1 Mn1 N1 C8 . . . . -88.32(13) ?
N2 Mn1 N1 C8 . . . . 3.53(12) ?
N2 Mn1 N1 C8 2_666 . . . -176.47(12) ?
N1 Mn1 N1 C8 2_666 . . . 146(8) ?
O1 Mn1 N2 C18 2_666 . . . 86.18(16) ?
O1 Mn1 N2 C18 . . . . -93.82(16) ?
N2 Mn1 N2 C18 2_666 . . . 36(17) ?
N1 Mn1 N2 C18 2_666 . . . -1.15(17) ?
N1 Mn1 N2 C18 . . . . 178.85(17) ?
O1 Mn1 N2 C19 2_666 . . . -96.18(12) ?
O1 Mn1 N2 C19 . . . . 83.82(12) ?
N2 Mn1 N2 C19 2_666 . . . -146(17) ?
N1 Mn1 N2 C19 2_666 . . . 176.49(12) ?
N1 Mn1 N2 C19 . . . . -3.51(12) ?
O4 C1 C2 C7 . . . . 167.4(2) ?
C7 C1 C2 C7 2_665 . . . -8.3(3) ?
O4 C1 C2 C3 . . . . -10.0(3) ?
C7 C1 C2 C3 2_665 . . . 174.24(17) ?
C7 C2 C3 C4 . . . . -3.0(3) ?
C1 C2 C3 C4 . . . . 174.46(18) ?
C7 C2 C3 S1 . . . . 174.29(14) ?
C1 C2 C3 S1 . . . . -8.3(3) ?
O2 S1 C3 C4 . . . . -108.81(16) ?
O3 S1 C3 C4 . . . . 11.67(17) ?
O1 S1 C3 C4 . . . . 129.62(14) ?
O2 S1 C3 C2 . . . . 73.81(18) ?
O3 S1 C3 C2 . . . . -165.72(16) ?
O1 S1 C3 C2 . . . . -47.77(18) ?
C2 C3 C4 C5 . . . . -0.2(3) ?
S1 C3 C4 C5 . . . . -177.72(16) ?
C3 C4 C5 C6 . . . . 2.8(3) ?
C4 C5 C6 C7 . . . . -2.3(3) ?
C5 C6 C7 C2 . . . . -0.9(3) ?
C5 C6 C7 C1 . . . 2_665 176.6(2) ?
C3 C2 C7 C6 . . . . 3.5(3) ?
C1 C2 C7 C6 . . . . -174.07(19) ?
C3 C2 C7 C1 . . . 2_665 -173.82(17) ?
C1 C2 C7 C1 . . . 2_665 8.6(3) ?
C9 N1 C8 C12 . . . . 0.0(3) ?
Mn1 N1 C8 C12 . . . . 177.27(14) ?
C9 N1 C8 C19 . . . . 179.47(18) ?
Mn1 N1 C8 C19 . . . . -3.2(2) ?
C8 N1 C9 C10 . . . . 0.0(3) ?
Mn1 N1 C9 C10 . . . . -176.90(18) ?
N1 C9 C10 C11 . . . . -0.1(4) ?
C9 C10 C11 C12 . . . . 0.4(4) ?
C10 C11 C12 C8 . . . . -0.4(3) ?
C10 C11 C12 C13 . . . . 179.7(2) ?
N1 C8 C12 C11 . . . . 0.2(3) ?
C19 C8 C12 C11 . . . . -179.24(17) ?
N1 C8 C12 C13 . . . . -179.86(18) ?
C19 C8 C12 C13 . . . . 0.7(3) ?
C11 C12 C13 C14 . . . . 179.3(2) ?
C8 C12 C13 C14 . . . . -0.6(3) ?
C12 C13 C14 C15 . . . . -0.2(3) ?
C13 C14 C15 C16 . . . . -179.2(2) ?
C13 C14 C15 C19 . . . . 0.8(3) ?
C19 C15 C16 C17 . . . . -0.1(3) ?
C14 C15 C16 C17 . . . . 179.9(2) ?
C15 C16 C17 C18 . . . . 0.1(3) ?
C19 N2 C18 C17 . . . . -0.8(3) ?
Mn1 N2 C18 C17 . . . . 176.82(16) ?
C16 C17 C18 N2 . . . . 0.4(3) ?
C18 N2 C19 C15 . . . . 0.7(3) ?
Mn1 N2 C19 C15 . . . . -177.20(13) ?
C18 N2 C19 C8 . . . . -178.94(17) ?
Mn1 N2 C19 C8 . . . . 3.2(2) ?
C16 C15 C19 N2 . . . . -0.3(3) ?
C14 C15 C19 N2 . . . . 179.75(18) ?
C16 C15 C19 C8 . . . . 179.36(17) ?
C14 C15 C19 C8 . . . . -0.6(3) ?
N1 C8 C19 N2 . . . . 0.1(2) ?
C12 C8 C19 N2 . . . . 179.57(16) ?
N1 C8 C19 C15 . . . . -179.58(16) ?
C12 C8 C19 C15 . . . . -0.1(3) ?
